data_7226925
loop_
_publ_author_name
'Perera, M. D.'
'Desper, J.'
'Sinha, A. S.'
'Aaker\"oy, C. B.'

_publ_section_title
;
 Impact and importance of electrostatic potential calculations for
 predicting structural patterns of hydrogen and halogen bonding
;
_journal_issue 44
_journal_name_full CrystEngComm
_journal_page_first 8631
_journal_paper_doi 10.1039/C6CE02089E
_journal_volume 18
_journal_year 2016
_chemical_formula_moiety
;
(C6 F4 I2) (C10 H7 N3)2
;
_chemical_formula_sum 'C26 H14 F4 I2 N6'
_chemical_formula_weight 740.23
_chemical_name_systematic
;
Mp-p1b-Hb7 1,4-diiodotetrafluorobenzene, ([1,2,3]Triazolo[1,5-a]quinoline)2
;
_space_group_IT_number 2
_symmetry_cell_setting triclinic
_symmetry_space_group_name_Hall '-P 1'
_symmetry_space_group_name_H-M 'P -1'
_atom_sites_solution_hydrogens geom
_atom_sites_solution_primary direct
_atom_sites_solution_secondary difmap
_audit_creation_method SHELXL-97
_audit_update_record
;
2016-09-27 deposited with the CCDC.
2016-10-17 downloaded from the CCDC.
;
_cell_angle_alpha 64.954(6)
_cell_angle_beta 79.728(5)
_cell_angle_gamma 87.328(5)
_cell_formula_units_Z 1
_cell_length_a 6.6906(14)
_cell_length_b 9.568(2)
_cell_length_c 10.618(2)
_cell_measurement_reflns_used 9940
_cell_measurement_temperature 120(2)
_cell_measurement_theta_max 32.87
_cell_measurement_theta_min 2.35
_cell_volume 605.6(2)
_computing_cell_refinement 'Bruker SAINT'
_computing_data_collection 'Bruker APEX2'
_computing_data_reduction 'Bruker SAINT'
_computing_molecular_graphics 'Bruker SHELXTL'
_computing_publication_material 'Bruker SHELXTL'
_computing_structure_refinement 'SHELXL-97 (Sheldrick, 2008)'
_computing_structure_solution 'SHELXS-97 (Sheldrick, 2008)'
_diffrn_ambient_temperature 120(2)
_diffrn_measured_fraction_theta_full 0.965
_diffrn_measured_fraction_theta_max 0.878
_diffrn_measurement_device_type 'Bruker APEX-II CCD'
_diffrn_measurement_method '\f and \w scans'
_diffrn_radiation_monochromator graphite
_diffrn_radiation_source 'fine-focus sealed tube'
_diffrn_radiation_type MoK\a
_diffrn_radiation_wavelength 0.71073
_diffrn_reflns_av_R_equivalents 0.0325
_diffrn_reflns_av_sigmaI/netI 0.0229
_diffrn_reflns_limit_h_max 10
_diffrn_reflns_limit_h_min -10
_diffrn_reflns_limit_k_max 13
_diffrn_reflns_limit_k_min -14
_diffrn_reflns_limit_l_max 14
_diffrn_reflns_limit_l_min -16
_diffrn_reflns_number 15546
_diffrn_reflns_theta_full 31.00
_diffrn_reflns_theta_max 33.04
_diffrn_reflns_theta_min 2.15
_exptl_absorpt_coefficient_mu 2.657
_exptl_absorpt_correction_T_max 0.7074
_exptl_absorpt_correction_T_min 0.4653
_exptl_absorpt_correction_type multi-scan
_exptl_absorpt_process_details SADABS
_exptl_crystal_colour bronze
_exptl_crystal_density_diffrn 2.030
_exptl_crystal_density_method 'not measured'
_exptl_crystal_description plate
_exptl_crystal_F_000 354
_exptl_crystal_size_max 0.34
_exptl_crystal_size_mid 0.28
_exptl_crystal_size_min 0.14
_refine_diff_density_max 0.426
_refine_diff_density_min -1.022
_refine_diff_density_rms 0.122
_refine_ls_extinction_method none
_refine_ls_goodness_of_fit_ref 1.105
_refine_ls_hydrogen_treatment mixed
_refine_ls_matrix_type full
_refine_ls_number_parameters 172
_refine_ls_number_reflns 4039
_refine_ls_number_restraints 0
_refine_ls_restrained_S_all 1.105
_refine_ls_R_factor_all 0.0188
_refine_ls_R_factor_gt 0.0181
_refine_ls_shift/su_max 0.003
_refine_ls_shift/su_mean 0.000
_refine_ls_structure_factor_coef Fsqd
_refine_ls_weighting_details 'calc w=1/[\s^2^(Fo^2^)+(0.0200P)^2^+0.3000P] where P=(Fo^2^+2Fc^2^)/3'
_refine_ls_weighting_scheme calc
_refine_ls_wR_factor_gt 0.0457
_refine_ls_wR_factor_ref 0.0464
_reflns_number_gt 3909
_reflns_number_total 4039
_reflns_threshold_expression >2sigma(I)
_cod_data_source_file c6ce02089e2.cif
_cod_data_source_block A1XB4
_cod_depositor_comments
;
The following automatic conversions were performed:

'_symmetry_cell_setting' value 'Triclinic' changed to 'triclinic'
according to
/usr/data/users/saulius/crontab/automatic-downloads/rss-feeds/RSC/lib/dictionaries/cif_core.dic
dictionary named 'cif_core.dic' version 2.4.2 from 2011-04-26.

Automatic conversion script
Id: cif_fix_values 4268 2015-11-12 08:31:59Z antanas 

 Adding full bibliography for 7226924--7226932.cif.
;
_cod_original_sg_symbol_H-M P-1
_cod_database_code 7226925

loop_
_symmetry_equiv_pos_as_xyz
'x, y, z'
'-x, -y, -z'

loop_
_atom_site_label
_atom_site_type_symbol
_atom_site_fract_x
_atom_site_fract_y
_atom_site_fract_z
_atom_site_U_iso_or_equiv
_atom_site_adp_type
_atom_site_occupancy
_atom_site_symmetry_multiplicity
_atom_site_calc_flag
_atom_site_refinement_flags
N11 N 0.83374(18) 0.20754(14) 0.45789(13) 0.0149(2) Uani 1 1 d .
N12 N 0.64021(19) 0.19922(16) 0.52325(14) 0.0198(2) Uani 1 1 d .
N13 N 0.6398(2) 0.26774(17) 0.60781(15) 0.0225(3) Uani 1 1 d .
C14 C 0.8284(2) 0.31859(19) 0.59783(16) 0.0210(3) Uani 1 1 d .
H14 H 0.8660 0.3712 0.6489 0.025 Uiso 1 1 calc R
C15 C 0.9579(2) 0.28138(17) 0.50092(15) 0.0160(2) Uani 1 1 d .
C16 C 1.1678(2) 0.30124(18) 0.44298(16) 0.0195(3) Uani 1 1 d .
H16 H 1.2569 0.3507 0.4730 0.023 Uiso 1 1 calc R
C17 C 1.2386(2) 0.24881(18) 0.34463(16) 0.0198(3) Uani 1 1 d .
H17 H 1.3787 0.2639 0.3037 0.024 Uiso 1 1 calc R
C18 C 1.1081(2) 0.17086(17) 0.30029(15) 0.0166(2) Uani 1 1 d .
C19 C 1.1803(3) 0.11175(19) 0.20101(17) 0.0245(3) Uani 1 1 d .
H19 H 1.3199 0.1259 0.1588 0.029 Uiso 1 1 calc R
C20 C 1.0514(3) 0.0335(2) 0.16414(18) 0.0296(4) Uani 1 1 d .
H20 H 1.1026 -0.0067 0.0973 0.035 Uiso 1 1 calc R
C21 C 0.8473(3) 0.01307(19) 0.22383(19) 0.0284(3) Uani 1 1 d .
H21 H 0.7594 -0.0402 0.1966 0.034 Uiso 1 1 calc R
C22 C 0.7698(3) 0.06907(18) 0.32235(17) 0.0213(3) Uani 1 1 d .
H22 H 0.6300 0.0541 0.3640 0.026 Uiso 1 1 calc R
C23 C 0.9011(2) 0.14777(16) 0.35912(14) 0.0153(2) Uani 1 1 d .
C31 C 0.1359(2) 0.45650(17) 0.90638(15) 0.0155(2) Uani 1 1 d .
I1 I 0.338314(13) 0.382714(10) 0.775792(9) 0.01712(4) Uani 1 1 d .
C32 C -0.0624(2) 0.40148(16) 0.95087(15) 0.0149(2) Uani 1 1 d .
F32 F -0.13019(14) 0.30457(11) 0.90569(10) 0.02075(18) Uani 1 1 d .
C36 C 0.1955(2) 0.55647(16) 0.95678(14) 0.0150(2) Uani 1 1 d .
F36 F 0.38531(13) 0.61559(11) 0.91718(10) 0.01989(17) Uani 1 1 d .

loop_
_atom_site_aniso_label
_atom_site_aniso_U_11
_atom_site_aniso_U_22
_atom_site_aniso_U_33
_atom_site_aniso_U_23
_atom_site_aniso_U_13
_atom_site_aniso_U_12
N11 0.0129(5) 0.0139(5) 0.0173(5) -0.0069(4) -0.0007(4) 0.0005(4)
N12 0.0124(5) 0.0225(6) 0.0227(6) -0.0097(5) 0.0011(4) 0.0013(4)
N13 0.0203(6) 0.0242(7) 0.0225(6) -0.0113(5) 0.0001(5) 0.0052(5)
C14 0.0227(7) 0.0228(7) 0.0199(7) -0.0119(6) -0.0036(5) 0.0049(6)
C15 0.0150(6) 0.0167(6) 0.0168(6) -0.0077(5) -0.0026(5) 0.0012(5)
C16 0.0142(6) 0.0221(7) 0.0218(7) -0.0087(6) -0.0033(5) -0.0012(5)
C17 0.0142(6) 0.0210(7) 0.0194(6) -0.0054(5) 0.0009(5) 0.0001(5)
C18 0.0172(6) 0.0144(6) 0.0144(6) -0.0039(5) 0.0002(5) 0.0030(5)
C19 0.0325(8) 0.0198(7) 0.0167(6) -0.0063(6) 0.0012(6) 0.0078(6)
C20 0.0494(11) 0.0203(7) 0.0208(7) -0.0112(6) -0.0063(7) 0.0101(7)
C21 0.0462(10) 0.0174(7) 0.0265(8) -0.0117(6) -0.0125(7) 0.0022(7)
C22 0.0255(7) 0.0155(6) 0.0230(7) -0.0072(6) -0.0064(6) -0.0011(5)
C23 0.0190(6) 0.0112(6) 0.0146(6) -0.0048(5) -0.0024(5) 0.0021(5)
C31 0.0163(6) 0.0151(6) 0.0147(6) -0.0072(5) -0.0001(4) 0.0026(5)
I1 0.01740(5) 0.01792(5) 0.01639(5) -0.00948(4) 0.00161(3) 0.00170(3)
C32 0.0168(6) 0.0149(6) 0.0149(6) -0.0082(5) -0.0022(4) 0.0008(5)
F32 0.0222(4) 0.0223(4) 0.0232(4) -0.0154(4) -0.0021(3) -0.0022(3)
C36 0.0136(5) 0.0151(6) 0.0150(6) -0.0059(5) -0.0005(4) 0.0008(5)
F36 0.0133(4) 0.0228(4) 0.0235(4) -0.0110(4) 0.0012(3) -0.0025(3)

loop_
_atom_type_symbol
_atom_type_description
_atom_type_scat_dispersion_real
_atom_type_scat_dispersion_imag
_atom_type_scat_source
C C 0.0033 0.0016 'International Tables Vol C Tables 4.2.6.8 and 6.1.1.4'
H H 0.0000 0.0000 'International Tables Vol C Tables 4.2.6.8 and 6.1.1.4'
N N 0.0061 0.0033 'International Tables Vol C Tables 4.2.6.8 and 6.1.1.4'
F F 0.0171 0.0103 'International Tables Vol C Tables 4.2.6.8 and 6.1.1.4'
I I -0.4742 1.8119 'International Tables Vol C Tables 4.2.6.8 and 6.1.1.4'

loop_
_geom_angle_atom_site_label_1
_geom_angle_atom_site_label_2
_geom_angle_atom_site_label_3
_geom_angle
_geom_angle_site_symmetry_1
_geom_angle_site_symmetry_3
N12 N11 C15 111.46(12) . .
N12 N11 C23 124.71(12) . .
C15 N11 C23 123.83(12) . .
N13 N12 N11 106.07(12) . .
N12 N13 C14 110.39(12) . .
N12 N13 I1 137.60(10) . .
C14 N13 I1 111.11(10) . .
N13 C14 C15 108.38(13) . .
N13 C14 H14 125.8 . .
C15 C14 H14 125.8 . .
N11 C15 C14 103.69(12) . .
N11 C15 C16 119.44(13) . .
C14 C15 C16 136.87(14) . .
C17 C16 C15 118.78(13) . .
C17 C16 H16 120.6 . .
C15 C16 H16 120.6 . .
C16 C17 C18 121.58(13) . .
C16 C17 H17 119.2 . .
C18 C17 H17 119.2 . .
C23 C18 C19 117.57(14) . .
C23 C18 C17 120.07(13) . .
C19 C18 C17 122.34(14) . .
C20 C19 C18 120.67(16) . .
C20 C19 H19 119.7 . .
C18 C19 H19 119.7 . .
C19 C20 C21 120.39(15) . .
C19 C20 H20 119.8 . .
C21 C20 H20 119.8 . .
C22 C21 C20 120.86(16) . .
C22 C21 H21 119.6 . .
C20 C21 H21 119.6 . .
C21 C22 C23 118.40(15) . .
C21 C22 H22 120.8 . .
C23 C22 H22 120.8 . .
C22 C23 N11 121.62(13) . .
C22 C23 C18 122.11(13) . .
N11 C23 C18 116.27(12) . .
C32 C31 C36 117.25(12) . .
C32 C31 I1 120.68(10) . .
C36 C31 I1 122.01(10) . .
C31 I1 N13 175.98(5) . .
F32 C32 C31 120.30(12) . .
F32 C32 C36 118.46(12) . 2_567
C31 C32 C36 121.23(12) . 2_567
F36 C36 C32 117.90(12) . 2_567
F36 C36 C31 120.58(12) . .
C32 C36 C31 121.52(13) 2_567 .

loop_
_geom_bond_atom_site_label_1
_geom_bond_atom_site_label_2
_geom_bond_distance
_geom_bond_site_symmetry_2
N11 N12 1.3442(17) .
N11 C15 1.3644(18) .
N11 C23 1.3946(18) .
N12 N13 1.3164(19) .
N13 C14 1.344(2) .
N13 I1 2.9379(14) .
C14 C15 1.379(2) .
C14 H14 0.9500 .
C15 C16 1.415(2) .
C16 C17 1.346(2) .
C16 H16 0.9500 .
C17 C18 1.430(2) .
C17 H17 0.9500 .
C18 C23 1.400(2) .
C18 C19 1.401(2) .
C19 C20 1.373(3) .
C19 H19 0.9500 .
C20 C21 1.384(3) .
C20 H20 0.9500 .
C21 C22 1.380(2) .
C21 H21 0.9500 .
C22 C23 1.387(2) .
C22 H22 0.9500 .
C31 C32 1.376(2) .
C31 C36 1.3803(19) .
C31 I1 2.0795(13) .
C32 F32 1.3375(15) .
C32 C36 1.3802(18) 2_567
C36 F36 1.3360(16) .
C36 C32 1.3802(18) 2_567

loop_
_geom_torsion_atom_site_label_1
_geom_torsion_atom_site_label_2
_geom_torsion_atom_site_label_3
_geom_torsion_atom_site_label_4
_geom_torsion
_geom_torsion_site_symmetry_4
C15 N11 N12 N13 0.13(17) .
C23 N11 N12 N13 179.73(13) .
N11 N12 N13 C14 -0.22(18) .
N11 N12 N13 I1 167.41(11) .
N12 N13 C14 C15 0.24(19) .
I1 N13 C14 C15 -170.86(10) .
N12 N11 C15 C14 0.02(17) .
C23 N11 C15 C14 -179.59(14) .
N12 N11 C15 C16 -179.88(13) .
C23 N11 C15 C16 0.5(2) .
N13 C14 C15 N11 -0.15(17) .
N13 C14 C15 C16 179.72(18) .
N11 C15 C16 C17 1.2(2) .
C14 C15 C16 C17 -178.69(18) .
C15 C16 C17 C18 -1.5(2) .
C16 C17 C18 C23 0.2(2) .
C16 C17 C18 C19 -178.17(15) .
C23 C18 C19 C20 -0.3(2) .
C17 C18 C19 C20 178.05(15) .
C18 C19 C20 C21 0.6(3) .
C19 C20 C21 C22 -0.7(3) .
C20 C21 C22 C23 0.6(2) .
C21 C22 C23 N11 -179.97(14) .
C21 C22 C23 C18 -0.4(2) .
N12 N11 C23 C22 -1.8(2) .
C15 N11 C23 C22 177.81(14) .
N12 N11 C23 C18 178.67(13) .
C15 N11 C23 C18 -1.8(2) .
C19 C18 C23 C22 0.3(2) .
C17 C18 C23 C22 -178.16(14) .
C19 C18 C23 N11 179.83(13) .
C17 C18 C23 N11 1.4(2) .
C36 C31 C32 F32 179.79(13) .
I1 C31 C32 F32 -2.87(19) .
C36 C31 C32 C36 -0.6(2) 2_567
I1 C31 C32 C36 176.69(11) 2_567
C32 C31 C36 F36 -179.41(13) .
I1 C31 C36 F36 3.29(19) .
C32 C31 C36 C32 0.6(2) 2_567
I1 C31 C36 C32 -176.65(11) 2_567
